data_2243007
loop_
_publ_author_name
'Syed Abuthahir, S.'
'NizamMohideen, M.'
'Mayakrishnan, S.'
'Uma Maheswari, N.'
'Viswanathan, V.'

_publ_section_title
;
 Crystal structures of two new isocoumarin derivatives:
 8-amino-6-methyl-3,4-diphenyl-1<i>H</i>-isochromen-1-one and
 8-amino-3,4-diethyl-6-methyl-1<i>H</i>-isochromen-1-one
;
_journal_coeditor_code SU5498
_journal_issue 8
_journal_name_full 'Acta Crystallographica Section E'
_journal_page_first 1117
_journal_page_last 1122
_journal_paper_doi 10.1107/S2056989019009435
_journal_volume 75
_journal_year 2019
_chemical_formula_iupac 'C22 H17 N O2'
_chemical_formula_moiety 'C22 H17 N O2'
_chemical_formula_sum 'C22 H17 N O2'
_chemical_formula_weight 327.36
_chemical_name_systematic
;
8-Amino-6-methyl-3,4-diphenyl-1<i>H</i>-isochromen-1-one
;
_space_group_crystal_system monoclinic
_space_group_IT_number 14
_space_group_name_Hall '-P 2yn'
_space_group_name_H-M_alt 'P 1 21/n 1'
_symmetry_space_group_name_Hall '-P 2yn'
_symmetry_space_group_name_H-M 'P 1 21/n 1'
_atom_sites_solution_hydrogens geom
_atom_sites_solution_primary direct
_atom_sites_solution_secondary difmap
_audit_creation_method SHELXL-2018/3
_cell_angle_alpha 90
_cell_angle_beta 91.1560(10)
_cell_angle_gamma 90
_cell_formula_units_Z 4
_cell_length_a 9.1652(3)
_cell_length_b 16.9764(6)
_cell_length_c 10.9687(4)
_cell_measurement_reflns_used 3001
_cell_measurement_temperature 296(2)
_cell_measurement_theta_max 26.897
_cell_measurement_theta_min 1.829
_cell_volume 1706.30(10)
_computing_cell_refinement
;
SAINT (Bruker, 2008)
;
_computing_data_collection
;
APEX2 (Bruker, 2008)
;
_computing_data_reduction
;
SAINT (Bruker, 2008)
;
_computing_molecular_graphics
;
ORTEP-3 for Windows (Farrugia, 2012) and Mercury (Macrae <i>et al.</i>,
2008)
;
_computing_publication_material
;
WinGX (Farrugia, 2012), publCIF (Westrip, 2010) and PLATON
(Spek, 2009)
;
_computing_structure_refinement
;
SHELXL2018 (Sheldrick, 2015)
;
_computing_structure_solution
;
SHELXS2018 (Sheldrick, 2008)
;
_diffrn_ambient_temperature 296(2)
_diffrn_measured_fraction_theta_full 1.000
_diffrn_measured_fraction_theta_max 0.998
_diffrn_measurement_device_type 'Bruker Kappa APEXII CCD'
_diffrn_measurement_method '\w and \f scans'
_diffrn_radiation_type MoK\a
_diffrn_radiation_wavelength 0.71073
_diffrn_reflns_av_R_equivalents 0.0250
_diffrn_reflns_av_unetI/netI 0.0233
_diffrn_reflns_limit_h_max 11
_diffrn_reflns_limit_h_min -7
_diffrn_reflns_limit_k_max 21
_diffrn_reflns_limit_k_min -16
_diffrn_reflns_limit_l_max 13
_diffrn_reflns_limit_l_min -13
_diffrn_reflns_number 14904
_diffrn_reflns_theta_full 25.242
_diffrn_reflns_theta_max 26.780
_diffrn_reflns_theta_min 2.211
_exptl_absorpt_coefficient_mu 0.082
_exptl_absorpt_correction_T_max 0.824
_exptl_absorpt_correction_T_min 0.756
_exptl_absorpt_correction_type multi-scan
_exptl_absorpt_process_details
;
(<i>SADABS</i>; Bruker, 2008)
;
_exptl_crystal_colour Colourless
_exptl_crystal_density_diffrn 1.274
_exptl_crystal_description Block
_exptl_crystal_F_000 688
_exptl_crystal_size_max 0.320
_exptl_crystal_size_mid 0.180
_exptl_crystal_size_min 0.120
_refine_diff_density_max 0.222
_refine_diff_density_min -0.149
_refine_ls_extinction_coef 0.027(3)
_refine_ls_extinction_expression Fc^*^=kFc[1+0.001xFc^2^\l^3^/sin(2\q)]^-1/4^
_refine_ls_extinction_method
;
(SHELXL-2018/3; Sheldrick 2015)
;
_refine_ls_goodness_of_fit_ref 1.032
_refine_ls_hydrogen_treatment constr
_refine_ls_matrix_type full
_refine_ls_number_parameters 228
_refine_ls_number_reflns 3628
_refine_ls_number_restraints 0
_refine_ls_restrained_S_all 1.032
_refine_ls_R_factor_all 0.0585
_refine_ls_R_factor_gt 0.0395
_refine_ls_shift/su_max 0.001
_refine_ls_shift/su_mean 0.000
_refine_ls_structure_factor_coef Fsqd
_refine_ls_weighting_details 'w=1/[\s^2^(Fo^2^)+(0.0561P)^2^+0.3498P] where P=(Fo^2^+2Fc^2^)/3'
_refine_ls_weighting_scheme calc
_refine_ls_wR_factor_gt 0.1044
_refine_ls_wR_factor_ref 0.1180
_reflns_number_gt 2719
_reflns_number_total 3628
_reflns_threshold_expression 'I > 2\s(I)'
_cod_data_source_file su5498sup1.cif
_cod_data_source_block I
_cod_database_code 2243007
_shelx_space_group_comment
;
The symmetry employed for this shelxl refinement is uniquely defined
by the following loop, which should always be used as a source of
symmetry information in preference to the above space-group names.
They are only intended as comments.
;
_shelx_estimated_absorpt_t_min 0.974
_shelx_estimated_absorpt_t_max 0.990

loop_
_space_group_symop_operation_xyz
'x, y, z'
'-x+1/2, y+1/2, -z+1/2'
'-x, -y, -z'
'x-1/2, -y-1/2, z-1/2'

loop_
_atom_site_type_symbol
_atom_site_label
_atom_site_fract_x
_atom_site_fract_y
_atom_site_fract_z
_atom_site_U_iso_or_equiv
_atom_site_adp_type
_atom_site_calc_flag
_atom_site_occupancy
O O1 0.30517(11) 0.50819(6) -0.13908(8) 0.0428(3) Uani d 1
O O2 0.34168(15) 0.45740(7) -0.31876(9) 0.0642(4) Uani d 1
N N1 0.29626(19) 0.30274(9) -0.35783(12) 0.0693(5) Uani d 1
H H1N 0.296082 0.260175 -0.400359 0.083 Uiso calc 1
H H2N 0.321068 0.346662 -0.390514 0.083 Uiso calc 1
C C1 0.25918(14) 0.36948(8) -0.16525(11) 0.0369(3) Uani d 1
C C2 0.30400(16) 0.44376(9) -0.21526(12) 0.0423(3) Uani d 1
C C3 0.26388(14) 0.50381(8) -0.01861(11) 0.0343(3) Uani d 1
C C4 0.22498(14) 0.43536(8) 0.03282(11) 0.0328(3) Uani d 1
C C5 0.18557(15) 0.29115(8) 0.00781(13) 0.0404(3) Uani d 1
H H5 0.162684 0.287498 0.089835 0.048 Uiso calc 1
C C6 0.18321(16) 0.22339(9) -0.06446(14) 0.0444(4) Uani d 1
C C7 0.21712(16) 0.22931(9) -0.18611(14) 0.0466(4) Uani d 1
H H7 0.213012 0.184295 -0.234375 0.056 Uiso calc 1
C C8 0.25737(16) 0.30058(9) -0.23912(12) 0.0437(4) Uani d 1
C C9 0.22152(14) 0.36370(8) -0.04094(11) 0.0338(3) Uani d 1
C C10 0.1460(2) 0.14520(10) -0.00914(18) 0.0717(6) Uani d 1
H H10A 0.063444 0.151158 0.042499 0.108 Uiso calc 1
H H10B 0.227983 0.126275 0.038250 0.108 Uiso calc 1
H H10C 0.122961 0.108174 -0.072811 0.108 Uiso calc 1
C C11 0.19198(14) 0.43298(7) 0.16566(11) 0.0341(3) Uani d 1
C C12 0.05157(16) 0.41920(9) 0.20535(13) 0.0427(3) Uani d 1
H H12 -0.022264 0.406927 0.149128 0.051 Uiso calc 1
C C13 0.02070(18) 0.42361(10) 0.32806(14) 0.0523(4) Uani d 1
H H13 -0.074106 0.415271 0.353831 0.063 Uiso calc 1
C C14 0.1301(2) 0.44033(10) 0.41240(13) 0.0530(4) Uani d 1
H H14 0.108969 0.443448 0.494830 0.064 Uiso calc 1
C C15 0.27035(18) 0.45239(9) 0.37447(13) 0.0471(4) Uani d 1
H H15 0.344296 0.463112 0.431370 0.057 Uiso calc 1
C C16 0.30160(16) 0.44859(8) 0.25200(12) 0.0395(3) Uani d 1
H H16 0.396814 0.456537 0.226936 0.047 Uiso calc 1
C C17 0.27264(14) 0.58255(8) 0.03882(12) 0.0359(3) Uani d 1
C C18 0.16250(17) 0.60991(9) 0.11333(14) 0.0465(4) Uani d 1
H H18 0.081520 0.578437 0.127440 0.056 Uiso calc 1
C C19 0.1727(2) 0.68360(9) 0.16655(15) 0.0556(4) Uani d 1
H H19 0.098591 0.701582 0.216101 0.067 Uiso calc 1
C C20 0.2924(2) 0.73034(9) 0.14627(14) 0.0547(4) Uani d 1
H H20 0.299569 0.779622 0.182915 0.066 Uiso calc 1
C C21 0.40126(18) 0.70442(9) 0.07209(15) 0.0527(4) Uani d 1
H H21 0.482036 0.736185 0.058695 0.063 Uiso calc 1
C C22 0.39120(16) 0.63116(9) 0.01716(14) 0.0447(4) Uani d 1
H H22 0.464196 0.614417 -0.034512 0.054 Uiso calc 1

loop_
_atom_site_aniso_label
_atom_site_aniso_U_11
_atom_site_aniso_U_22
_atom_site_aniso_U_33
_atom_site_aniso_U_12
_atom_site_aniso_U_13
_atom_site_aniso_U_23
O1 0.0583(6) 0.0377(6) 0.0324(5) -0.0033(5) 0.0039(4) 0.0015(4)
O2 0.1014(10) 0.0597(8) 0.0317(6) -0.0104(7) 0.0110(6) 0.0030(5)
N1 0.1126(13) 0.0608(9) 0.0347(7) -0.0103(9) 0.0097(7) -0.0132(6)
C1 0.0402(7) 0.0394(8) 0.0310(6) 0.0003(6) -0.0027(5) -0.0023(5)
C2 0.0523(8) 0.0445(8) 0.0301(7) 0.0001(7) -0.0013(6) -0.0002(6)
C3 0.0358(7) 0.0364(7) 0.0307(6) 0.0014(6) -0.0008(5) -0.0007(5)
C4 0.0340(6) 0.0339(7) 0.0305(6) 0.0023(5) -0.0008(5) -0.0023(5)
C5 0.0477(8) 0.0367(8) 0.0370(7) -0.0016(6) 0.0064(6) -0.0021(6)
C6 0.0440(8) 0.0362(8) 0.0531(8) -0.0033(6) 0.0050(6) -0.0064(6)
C7 0.0508(8) 0.0414(9) 0.0474(8) -0.0016(7) -0.0002(7) -0.0158(7)
C8 0.0486(8) 0.0495(9) 0.0329(7) -0.0003(7) -0.0020(6) -0.0088(6)
C9 0.0347(7) 0.0351(7) 0.0316(6) 0.0009(6) -0.0017(5) -0.0019(5)
C10 0.0957(14) 0.0402(10) 0.0803(13) -0.0122(9) 0.0301(11) -0.0094(9)
C11 0.0424(7) 0.0271(7) 0.0328(7) 0.0027(6) 0.0010(5) -0.0023(5)
C12 0.0422(7) 0.0455(9) 0.0404(8) 0.0012(6) 0.0027(6) -0.0027(6)
C13 0.0547(9) 0.0536(10) 0.0493(9) 0.0054(8) 0.0173(7) 0.0003(7)
C14 0.0782(11) 0.0486(9) 0.0327(7) 0.0133(8) 0.0101(7) -0.0031(6)
C15 0.0650(10) 0.0406(8) 0.0354(7) 0.0070(7) -0.0083(7) -0.0049(6)
C16 0.0444(7) 0.0373(8) 0.0367(7) 0.0019(6) -0.0020(6) -0.0015(6)
C17 0.0401(7) 0.0320(7) 0.0355(7) 0.0032(6) -0.0066(6) 0.0020(5)
C18 0.0486(8) 0.0389(8) 0.0520(9) 0.0026(7) 0.0036(7) -0.0011(7)
C19 0.0721(11) 0.0435(9) 0.0513(9) 0.0128(9) 0.0072(8) -0.0047(7)
C20 0.0816(12) 0.0332(8) 0.0488(9) 0.0013(8) -0.0110(8) -0.0042(7)
C21 0.0570(9) 0.0399(9) 0.0609(10) -0.0069(7) -0.0110(8) 0.0020(7)
C22 0.0440(8) 0.0394(8) 0.0505(8) 0.0015(7) -0.0020(6) 0.0003(6)

loop_
_atom_type_symbol
_atom_type_description
_atom_type_scat_dispersion_real
_atom_type_scat_dispersion_imag
_atom_type_scat_source
C C 0.0033 0.0016 'International Tables Vol C Tables 4.2.6.8 and 6.1.1.4'
H H 0.0000 0.0000 'International Tables Vol C Tables 4.2.6.8 and 6.1.1.4'
N N 0.0061 0.0033 'International Tables Vol C Tables 4.2.6.8 and 6.1.1.4'
O O 0.0106 0.0060 'International Tables Vol C Tables 4.2.6.8 and 6.1.1.4'

loop_
_geom_angle_atom_site_label_1
_geom_angle_atom_site_label_2
_geom_angle_atom_site_label_3
_geom_angle
C2 O1 C3 122.56(11)
C8 N1 H1N 120.0
C8 N1 H2N 120.0
H1N N1 H2N 120.0
C9 C1 C8 119.40(13)
C9 C1 C2 120.31(12)
C8 C1 C2 120.25(12)
O2 C2 O1 114.63(13)
O2 C2 C1 127.72(13)
O1 C2 C1 117.64(11)
C4 C3 O1 121.84(12)
C4 C3 C17 128.00(12)
O1 C3 C17 110.16(11)
C3 C4 C9 119.40(11)
C3 C4 C11 119.57(11)
C9 C4 C11 120.98(11)
C9 C5 C6 120.94(13)
C9 C5 H5 119.5
C6 C5 H5 119.5
C7 C6 C5 119.18(14)
C7 C6 C10 120.84(14)
C5 C6 C10 119.98(14)
C6 C7 C8 122.20(13)
C6 C7 H7 118.9
C8 C7 H7 118.9
N1 C8 C7 119.99(14)
N1 C8 C1 121.59(14)
C7 C8 C1 118.41(13)
C5 C9 C1 119.84(12)
C5 C9 C4 121.96(12)
C1 C9 C4 118.19(12)
C6 C10 H10A 109.5
C6 C10 H10B 109.5
H10A C10 H10B 109.5
C6 C10 H10C 109.5
H10A C10 H10C 109.5
H10B C10 H10C 109.5
C12 C11 C16 118.69(12)
C12 C11 C4 121.20(12)
C16 C11 C4 120.04(12)
C13 C12 C11 120.39(14)
C13 C12 H12 119.8
C11 C12 H12 119.8
C14 C13 C12 120.22(15)
C14 C13 H13 119.9
C12 C13 H13 119.9
C15 C14 C13 119.94(14)
C15 C14 H14 120.0
C13 C14 H14 120.0
C14 C15 C16 120.08(14)
C14 C15 H15 120.0
C16 C15 H15 120.0
C15 C16 C11 120.64(14)
C15 C16 H16 119.7
C11 C16 H16 119.7
C22 C17 C18 118.79(13)
C22 C17 C3 120.00(12)
C18 C17 C3 121.20(13)
C19 C18 C17 120.41(15)
C19 C18 H18 119.8
C17 C18 H18 119.8
C20 C19 C18 120.06(15)
C20 C19 H19 120.0
C18 C19 H19 120.0
C21 C20 C19 120.17(15)
C21 C20 H20 119.9
C19 C20 H20 119.9
C20 C21 C22 120.21(15)
C20 C21 H21 119.9
C22 C21 H21 119.9
C21 C22 C17 120.32(14)
C21 C22 H22 119.8
C17 C22 H22 119.8

loop_
_geom_bond_atom_site_label_1
_geom_bond_atom_site_label_2
_geom_bond_distance
O1 C2 1.3763(17)
O1 C3 1.3838(15)
O2 C2 1.2155(16)
N1 C8 1.3574(19)
N1 H1N 0.8600
N1 H2N 0.8600
C1 C9 1.4167(18)
C1 C8 1.4227(19)
C1 C2 1.438(2)
C3 C4 1.3430(18)
C3 C17 1.4792(18)
C4 C9 1.4611(18)
C4 C11 1.4947(17)
C5 C9 1.3851(19)
C5 C6 1.397(2)
C5 H5 0.9300
C6 C7 1.380(2)
C6 C10 1.501(2)
C7 C8 1.395(2)
C7 H7 0.9300
C10 H10A 0.9600
C10 H10B 0.9600
C10 H10C 0.9600
C11 C12 1.3867(19)
C11 C16 1.3922(19)
C12 C13 1.383(2)
C12 H12 0.9300
C13 C14 1.380(2)
C13 H13 0.9300
C14 C15 1.374(2)
C14 H14 0.9300
C15 C16 1.3807(19)
C15 H15 0.9300
C16 H16 0.9300
C17 C22 1.389(2)
C17 C18 1.391(2)
C18 C19 1.383(2)
C18 H18 0.9300
C19 C20 1.375(2)
C19 H19 0.9300
C20 C21 1.373(2)
C20 H20 0.9300
C21 C22 1.384(2)
C21 H21 0.9300
C22 H22 0.9300

loop_
_geom_hbond_atom_site_label_D
_geom_hbond_atom_site_label_H
_geom_hbond_atom_site_label_A
_geom_hbond_site_symmetry_A
_geom_hbond_distance_DH
_geom_hbond_distance_HA
_geom_hbond_distance_DA
_geom_hbond_angle_DHA
_geom_hbond_publ_flag
N1 H2N O2 . 0.86 2.05 2.6915(19) 131 yes
N1 H1N Cg1 2_546 0.86 2.81 3.631(2) 157 yes
C20 H20 Cg2 2_555 0.93 2.70 3.588(2) 160 yes
C21 H21 Cg3 3_576 0.93 2.84 3.488(2) 128 yes

loop_
_geom_torsion_atom_site_label_1
_geom_torsion_atom_site_label_2
_geom_torsion_atom_site_label_3
_geom_torsion_atom_site_label_4
_geom_torsion
C3 O1 C2 O2 179.19(13)
C3 O1 C2 C1 -0.67(19)
C9 C1 C2 O2 178.61(15)
C8 C1 C2 O2 0.9(2)
C9 C1 C2 O1 -1.5(2)
C8 C1 C2 O1 -179.26(12)
C2 O1 C3 C4 2.49(19)
C2 O1 C3 C17 -178.45(12)
O1 C3 C4 C9 -1.94(19)
C17 C3 C4 C9 179.17(12)
O1 C3 C4 C11 175.51(11)
C17 C3 C4 C11 -3.4(2)
C9 C5 C6 C7 -0.1(2)
C9 C5 C6 C10 179.11(15)
C5 C6 C7 C8 1.6(2)
C10 C6 C7 C8 -177.57(16)
C6 C7 C8 N1 176.95(15)
C6 C7 C8 C1 -1.8(2)
C9 C1 C8 N1 -178.25(14)
C2 C1 C8 N1 -0.5(2)
C9 C1 C8 C7 0.5(2)
C2 C1 C8 C7 178.22(13)
C6 C5 C9 C1 -1.2(2)
C6 C5 C9 C4 -179.90(13)
C8 C1 C9 C5 0.97(19)
C2 C1 C9 C5 -176.77(12)
C8 C1 C9 C4 179.73(12)
C2 C1 C9 C4 1.99(19)
C3 C4 C9 C5 178.47(13)
C11 C4 C9 C5 1.05(19)
C3 C4 C9 C1 -0.26(18)
C11 C4 C9 C1 -177.68(12)
C3 C4 C11 C12 111.95(15)
C9 C4 C11 C12 -70.64(17)
C3 C4 C11 C16 -64.84(17)
C9 C4 C11 C16 112.57(14)
C16 C11 C12 C13 2.2(2)
C4 C11 C12 C13 -174.66(13)
C11 C12 C13 C14 -1.2(2)
C12 C13 C14 C15 -0.2(2)
C13 C14 C15 C16 0.7(2)
C14 C15 C16 C11 0.3(2)
C12 C11 C16 C15 -1.7(2)
C4 C11 C16 C15 175.14(13)
C4 C3 C17 C22 136.31(15)
O1 C3 C17 C22 -42.68(16)
C4 C3 C17 C18 -44.8(2)
O1 C3 C17 C18 136.26(13)
C22 C17 C18 C19 -1.2(2)
C3 C17 C18 C19 179.82(13)
C17 C18 C19 C20 -0.2(2)
C18 C19 C20 C21 0.7(2)
C19 C20 C21 C22 0.1(2)
C20 C21 C22 C17 -1.5(2)
C18 C17 C22 C21 2.0(2)
C3 C17 C22 C21 -178.99(13)

_cod_database_fobs_code 2243007
